data_7223705
loop_
_publ_author_name
'Mitzel, N.W.'
'Lustig, C.'

_publ_section_title
;
 A hydrogen bonded aluminium alkoxide hydroxide aggregate resulting from
 the exposure of methylaluminium dichloride to air
;
_journal_name_full
;
Zeitschrift fuer Naturforschung, Teil B. Anorganische Chemie, Organische 
Chemie (42,1987-)
;
_journal_page_first 489
_journal_page_last 492
_journal_volume 58
_journal_year 2003
_chemical_formula_sum 'C5 H16 Al6 Cl12 O6'
_chemical_name_systematic
;
(((C H3) O Al Cl2)3) (((C H3) O Al Cl2)2 ((O H) Al Cl2))
;
_space_group_IT_number 2
_symmetry_space_group_name_Hall '-P 1'
_symmetry_space_group_name_H-M 'P -1'
_cell_angle_alpha 99.6412
_cell_angle_beta 91.554
_cell_angle_gamma 112.3639
_cell_formula_units_Z 2
_cell_length_a 8.8004
_cell_length_b 9.9688
_cell_length_c 18.9716
_cell_volume 1509.893
_citation_journal_id_ASTM ZNBSEN
_cod_data_source_file Mitzel_ZNBSEN_2003_460.cif
_cod_data_source_block C5H16Al6Cl12O6
_cod_database_code 7223705

loop_
_symmetry_equiv_pos_as_xyz
x,y,z
-x,-y,-z

loop_
_atom_site_label
_atom_site_type_symbol
_atom_site_fract_x
_atom_site_fract_y
_atom_site_fract_z
_atom_site_occupancy
_atom_site_U_iso_or_equiv
H8 H-1 0.6674 0.2096 -0.0719 1 0.0
H10 H-1 0.8259 0.6142 0.2516 1 0.0
Cl5 Cl-1 0.99347 0.82225 0.38961 1 0.0
C4 C+4 0.7954 0.59812 0.20412 1 0.0
C3 C+4 0.6473 0.2764 -0.03978 1 0.0
H16 H+1 0.559 0.152 0.2851 1 0.0
Cl10 Cl-1 0.53934 0.12794 0.15429 1 0.0
H1 H-1 0.2634 0.2805 0.4746 1 0.0
Al4 Al+3 0.87821 0.21238 0.03368 1 0.0
H12 H-1 0.867 0.6711 0.1847 1 0.0
Cl9 Cl-1 0.44802 0.40992 0.08956 1 0.0
Cl6 Cl-1 0.16108 0.95594 0.23587 1 0.0
Cl2 Cl-1 0.65002 0.88079 0.25401 1 0.0
Al6 Al+3 0.96884 0.41593 0.19757 1 0.0
C1 C+4 0.1916 0.1975 0.44141 1 0.0
H4 H-1 0.235 0.68 0.3639 1 0.0
O6 O-2 0.95021 0.26218 0.12798 1 0.0
C2 C+4 0.3351 0.7486 0.38308 1 0.0
O2 O-2 0.28857 0.14008 0.39223 1 0.0
C5 C+4 0.0303 0.1684 0.15209 1 0.0
H9 H-1 0.6948 0.3661 -0.0512 1 0.0
O3 O-2 0.36479 0.88663 0.35688 1 0.0
Al1 Al+3 0.57529 0.98736 0.34201 1 0.0
H3 H-1 0.12 0.225 0.4149 1 0.0
Al2 Al+3 0.47482 0.27537 0.36912 1 0.0
H11 H-1 0.6928 0.5969 0.1976 1 0.0
O5 O-2 0.79615 0.45434 0.16887 1 0.0
H15 H-1 0.9512 0.0912 0.1712 1 0.0
Cl4 Cl-1 0.42446 0.39893 0.29957 1 0.0
H7 H-1 0.5378 0.2514 -0.0403 1 0.0
Cl1 Cl-1 0.72073 0.04468 0.44001 1 0.0
H5 H-1 0.3379 0.7661 0.4315 1 0.0
Al3 Al+3 0.20155 0.94986 0.34465 1 0.0
H13 H-1 0.1186 0.2273 0.1883 1 0.0
O4 O-2 0.71604 0.27976 0.03265 1 0.0
H14 H-1 0.0723 0.1266 0.1123 1 0.0
Al5 Al+3 0.62039 0.32252 0.11043 1 0.0
Cl8 Cl-1 0.06264 0.32429 -0.02742 1 0.0
Cl3 Cl-1 0.63275 0.39933 0.46113 1 0.0
H2 H-1 0.129 0.1237 0.4662 1 0.0
Cl12 Cl-1 0.19223 0.59329 0.19695 1 0.0
Cl11 Cl-1 0.93287 0.35402 0.29838 1 0.0
Cl7 Cl-1 0.77466 -0.01823 0.00247 1 0.0
O1 O-2 0.54665 0.14473 0.31995 1 0.0
H6 H-1 0.4142 0.7151 0.3699 1 0.0
